data_4081981
loop_
_publ_author_name
'Annibale, Vincent T.'
'Batcup, Rhys'
'Bai, Tao'
'Hughes, Sarah J.'
'Song, Datong'

_publ_section_title
;
 RuCp* Complexes of Ambidentate 4,5-Diazafluorene Derivatives: From
 Linkage Isomers to Coordination-Driven Self-Assembly
;
_journal_issue 21
_journal_name_full Organometallics
_journal_page_first 6511
_journal_paper_doi 10.1021/om400846f
_journal_volume 32
_journal_year 2013
_chemical_formula_sum 'C39 H42 N2 Ru'
_chemical_formula_weight 639.81
_chemical_name_systematic
;
 ?
;
_space_group_crystal_system monoclinic
_space_group_IT_number 14
_space_group_name_Hall '-P 2ybc'
_space_group_name_H-M_alt 'P 1 21/c 1'
_symmetry_space_group_name_Hall '-P 2ybc'
_symmetry_space_group_name_H-M 'P 1 21/c 1'
_atom_sites_solution_hydrogens geom
_audit_creation_method SHELXL-2013
_cell_angle_alpha 90
_cell_angle_beta 102.778(3)
_cell_angle_gamma 90
_cell_formula_units_Z 4
_cell_length_a 9.8592(7)
_cell_length_b 16.5819(13)
_cell_length_c 19.8372(16)
_cell_measurement_reflns_used 29028
_cell_measurement_temperature 150(2)
_cell_measurement_theta_max 27.539
_cell_measurement_theta_min 3.236
_cell_volume 3162.8(4)
_computing_structure_refinement 'SHELXL-2013 (Sheldrick, 2013)'
_diffrn_ambient_temperature 150(2)
_diffrn_measured_fraction_theta_full 0.998
_diffrn_measured_fraction_theta_max 0.995
_diffrn_radiation_type MoK\a
_diffrn_radiation_wavelength 0.71073
_diffrn_reflns_av_R_equivalents 0.0934
_diffrn_reflns_av_unetI/netI 0.1001
_diffrn_reflns_Laue_measured_fraction_full 0.998
_diffrn_reflns_Laue_measured_fraction_max 0.995
_diffrn_reflns_limit_h_max 11
_diffrn_reflns_limit_h_min -12
_diffrn_reflns_limit_k_max 20
_diffrn_reflns_limit_k_min -21
_diffrn_reflns_limit_l_max 25
_diffrn_reflns_limit_l_min -25
_diffrn_reflns_number 29028
_diffrn_reflns_point_group_measured_fraction_full 0.998
_diffrn_reflns_point_group_measured_fraction_max 0.995
_diffrn_reflns_theta_full 25.242
_diffrn_reflns_theta_max 27.539
_diffrn_reflns_theta_min 3.236
_exptl_absorpt_coefficient_mu 0.525
_exptl_absorpt_correction_T_max 0.7456
_exptl_absorpt_correction_T_min 0.5961
_exptl_absorpt_correction_type multi-scan
_exptl_absorpt_process_details 'Bruker Apex 2'
_exptl_crystal_colour Red
_exptl_crystal_density_diffrn 1.344
_exptl_crystal_description Prism
_exptl_crystal_F_000 1336
_exptl_crystal_size_max 0.200
_exptl_crystal_size_mid 0.100
_exptl_crystal_size_min 0.050
_refine_diff_density_max 0.733
_refine_diff_density_min -0.909
_refine_diff_density_rms 0.105
_refine_ls_extinction_method none
_refine_ls_goodness_of_fit_ref 0.996
_refine_ls_hydrogen_treatment constr
_refine_ls_matrix_type full
_refine_ls_number_parameters 390
_refine_ls_number_reflns 7247
_refine_ls_number_restraints 0
_refine_ls_restrained_S_all 0.996
_refine_ls_R_factor_all 0.1032
_refine_ls_R_factor_gt 0.0502
_refine_ls_shift/su_max 0.000
_refine_ls_shift/su_mean 0.000
_refine_ls_structure_factor_coef Fsqd
_refine_ls_weighting_details 'w=1/[\s^2^(Fo^2^)+(0.0517P)^2^] where P=(Fo^2^+2Fc^2^)/3'
_refine_ls_weighting_scheme calc
_refine_ls_wR_factor_gt 0.0984
_refine_ls_wR_factor_ref 0.1146
_reflns_Friedel_coverage 0.000
_reflns_number_gt 4615
_reflns_number_total 7247
_reflns_threshold_expression 'I > 2\s(I)'
_cod_data_source_file om400846f_si_001.cif
_cod_data_source_block 14
_cod_depositor_comments
;
The following automatic conversions were performed:

'_exptl_absorpt_correction_type' value 'Multi-Scan' changed to
'multi-scan' according to
/home/saulius/struct/CIF-dictionaries/cif_core.dic dictionary named
'cif_core.dic' version 2.4.2 from 2011-04-26.

Automatic conversion script
Id: cif_fix_values 1891 2012-01-12 08:04:46Z andrius 
;
_cod_database_code 4081981
_shelx_space_group_comment
;
The symmetry employed for this shelxl refinement is uniquely defined
by the following loop, which should always be used as a source of
symmetry information in preference to the above space-group names.
They are only intended as comments.
;
_shelx_estimated_absorpt_t_min 0.902
_shelx_estimated_absorpt_t_max 0.974
_shelxl_version_number 2013-4

loop_
_space_group_symop_operation_xyz
'x, y, z'
'-x, y+1/2, -z+1/2'
'-x, -y, -z'
'x, -y-1/2, z-1/2'

loop_
_atom_site_label
_atom_site_type_symbol
_atom_site_fract_x
_atom_site_fract_y
_atom_site_fract_z
_atom_site_U_iso_or_equiv
_atom_site_adp_type
_atom_site_occupancy
_atom_site_site_symmetry_order
_atom_site_calc_flag
_atom_site_refinement_flags_posn
_atom_site_refinement_flags_adp
Ru1 Ru 0.30864(3) 0.39632(2) 0.16394(2) 0.01955(10) Uani 1 1 d . .
N1 N 0.5238(3) 0.57112(18) 0.13612(15) 0.0210(7) Uani 1 1 d . .
N2 N 0.4022(3) 0.73435(17) 0.07255(14) 0.0204(7) Uani 1 1 d . .
C1 C 0.6006(4) 0.5097(2) 0.16457(19) 0.0227(8) Uani 1 1 d . .
C2 C 0.7476(4) 0.5113(3) 0.1811(2) 0.0346(10) Uani 1 1 d . .
H2 H 0.7977 0.4654 0.2017 0.041 Uiso 1 1 calc R U
C3 C 0.8183(4) 0.5779(3) 0.1679(2) 0.0356(10) Uani 1 1 d . .
H3 H 0.9171 0.5783 0.1783 0.043 Uiso 1 1 calc R U
C4 C 0.7427(4) 0.6459(2) 0.1385(2) 0.0258(9) Uani 1 1 d . .
C5 C 0.5924(4) 0.6389(2) 0.12396(17) 0.0195(8) Uani 1 1 d . .
C6 C 0.5370(4) 0.7139(2) 0.09523(17) 0.0204(8) Uani 1 1 d . .
C7 C 0.6551(4) 0.7648(2) 0.09279(18) 0.0231(8) Uani 1 1 d . .
C8 C 0.6232(4) 0.8423(2) 0.06532(19) 0.0284(9) Uani 1 1 d . .
H8 H 0.6954 0.8794 0.0628 0.034 Uiso 1 1 calc R U
C9 C 0.4867(4) 0.8637(2) 0.0422(2) 0.0275(9) Uani 1 1 d . .
H9 H 0.4643 0.9161 0.0237 0.033 Uiso 1 1 calc R U
C10 C 0.3791(4) 0.8090(2) 0.04551(18) 0.0233(8) Uani 1 1 d . .
C11 C 0.7793(4) 0.7233(2) 0.1199(2) 0.0277(9) Uani 1 1 d . .
H11 H 0.8709 0.7438 0.1248 0.033 Uiso 1 1 calc R U
C12 C 0.5314(4) 0.4321(2) 0.17687(19) 0.0216(8) Uani 1 1 d . .
C13 C 0.5037(4) 0.4146(2) 0.24264(19) 0.0224(9) Uani 1 1 d . .
C14 C 0.4470(4) 0.3387(2) 0.25337(19) 0.0246(9) Uani 1 1 d . .
H14 H 0.4299 0.3263 0.2975 0.029 Uiso 1 1 calc R U
C15 C 0.4150(4) 0.2807(2) 0.1999(2) 0.0273(9) Uani 1 1 d . .
C16 C 0.4390(4) 0.3005(2) 0.1349(2) 0.0300(10) Uani 1 1 d . .
H16 H 0.4151 0.2625 0.0984 0.036 Uiso 1 1 calc R U
C17 C 0.4979(4) 0.3753(2) 0.12202(19) 0.0269(9) Uani 1 1 d . .
C18 C 0.5334(4) 0.4755(2) 0.3001(2) 0.0345(10) Uani 1 1 d . .
H18A H 0.4843 0.4601 0.3361 0.052 Uiso 1 1 calc R U
H18B H 0.5015 0.5288 0.2819 0.052 Uiso 1 1 calc R U
H18C H 0.6337 0.4773 0.3199 0.052 Uiso 1 1 calc R U
C19 C 0.3503(5) 0.2013(2) 0.2120(2) 0.0435(12) Uani 1 1 d . .
H19A H 0.2916 0.1821 0.1685 0.065 Uiso 1 1 calc R U
H19B H 0.2934 0.2085 0.2463 0.065 Uiso 1 1 calc R U
H19C H 0.4237 0.1618 0.2291 0.065 Uiso 1 1 calc R U
C20 C 0.5239(5) 0.3926(3) 0.0517(2) 0.0423(11) Uani 1 1 d . .
H20A H 0.6153 0.3714 0.0488 0.063 Uiso 1 1 calc R U
H20B H 0.5217 0.4509 0.0438 0.063 Uiso 1 1 calc R U
H20C H 0.4518 0.3666 0.0164 0.063 Uiso 1 1 calc R U
C21 C 0.2307(4) 0.8355(2) 0.0190(2) 0.0242(9) Uani 1 1 d . .
C22 C 0.1402(4) 0.8435(2) 0.06378(19) 0.0225(8) Uani 1 1 d . .
C23 C 0.0080(4) 0.8759(2) 0.0382(2) 0.0264(9) Uani 1 1 d . .
H23 H -0.0535 0.8817 0.0687 0.032 Uiso 1 1 calc R U
C24 C -0.0364(4) 0.9000(2) -0.0299(2) 0.0280(9) Uani 1 1 d . .
C25 C 0.0519(4) 0.8891(2) -0.0739(2) 0.0285(9) Uani 1 1 d . .
H25 H 0.0216 0.9037 -0.1211 0.034 Uiso 1 1 calc R U
C26 C 0.1859(4) 0.8572(2) -0.0507(2) 0.0282(9) Uani 1 1 d . .
C27 C 0.2763(5) 0.8449(3) -0.1027(2) 0.0417(12) Uani 1 1 d . .
H27A H 0.3417 0.8899 -0.0997 0.063 Uiso 1 1 calc R U
H27B H 0.2174 0.8424 -0.1494 0.063 Uiso 1 1 calc R U
H27C H 0.3282 0.7943 -0.0925 0.063 Uiso 1 1 calc R U
C28 C -0.1793(4) 0.9358(3) -0.0558(2) 0.0354(10) Uani 1 1 d . .
H28A H -0.1888 0.9543 -0.1036 0.053 Uiso 1 1 calc R U
H28B H -0.1918 0.9816 -0.0265 0.053 Uiso 1 1 calc R U
H28C H -0.2501 0.8948 -0.0542 0.053 Uiso 1 1 calc R U
C29 C 0.1817(4) 0.8201(2) 0.13904(19) 0.0300(9) Uani 1 1 d . .
H29A H 0.1845 0.7612 0.1431 0.045 Uiso 1 1 calc R U
H29B H 0.1138 0.8417 0.1637 0.045 Uiso 1 1 calc R U
H29C H 0.2739 0.8422 0.1593 0.045 Uiso 1 1 calc R U
C30 C 0.1762(4) 0.5041(2) 0.1540(2) 0.0245(9) Uani 1 1 d . .
C31 C 0.1322(4) 0.4466(2) 0.1986(2) 0.0262(9) Uani 1 1 d . .
C32 C 0.0880(4) 0.3752(2) 0.1584(2) 0.0276(9) Uani 1 1 d . .
C33 C 0.1090(4) 0.3880(2) 0.0903(2) 0.0287(9) Uani 1 1 d . .
C34 C 0.1648(4) 0.4680(2) 0.0876(2) 0.0288(10) Uani 1 1 d . .
C35 C 0.2197(4) 0.5890(2) 0.1733(2) 0.0370(11) Uani 1 1 d . .
H35A H 0.1373 0.6237 0.1662 0.055 Uiso 1 1 calc R U
H35B H 0.2819 0.6080 0.1444 0.055 Uiso 1 1 calc R U
H35C H 0.2685 0.5909 0.2220 0.055 Uiso 1 1 calc R U
C36 C 0.1254(4) 0.4585(3) 0.2724(2) 0.0354(10) Uani 1 1 d . .
H36A H 0.1924 0.5001 0.2931 0.053 Uiso 1 1 calc R U
H36B H 0.1480 0.4078 0.2976 0.053 Uiso 1 1 calc R U
H36C H 0.0314 0.4756 0.2747 0.053 Uiso 1 1 calc R U
C37 C 0.0228(5) 0.3030(3) 0.1836(2) 0.0426(12) Uani 1 1 d . .
H37A H 0.0644 0.2943 0.2327 0.064 Uiso 1 1 calc R U
H37B H 0.0387 0.2554 0.1571 0.064 Uiso 1 1 calc R U
H37C H -0.0774 0.3120 0.1776 0.064 Uiso 1 1 calc R U
C38 C 0.0725(5) 0.3293(3) 0.0313(2) 0.0454(12) Uani 1 1 d . .
H38A H -0.0255 0.3358 0.0082 0.068 Uiso 1 1 calc R U
H38B H 0.0884 0.2741 0.0490 0.068 Uiso 1 1 calc R U
H38C H 0.1310 0.3396 -0.0018 0.068 Uiso 1 1 calc R U
C39 C 0.2011(5) 0.5069(3) 0.0257(2) 0.0413(12) Uani 1 1 d . .
H39A H 0.2399 0.4664 -0.0006 0.062 Uiso 1 1 calc R U
H39B H 0.2700 0.5495 0.0409 0.062 Uiso 1 1 calc R U
H39C H 0.1172 0.5304 -0.0036 0.062 Uiso 1 1 calc R U

loop_
_atom_site_aniso_label
_atom_site_aniso_U_11
_atom_site_aniso_U_22
_atom_site_aniso_U_33
_atom_site_aniso_U_23
_atom_site_aniso_U_13
_atom_site_aniso_U_12
Ru1 0.02376(17) 0.01108(14) 0.02200(15) 0.00017(14) 0.00116(11) 0.00041(15)
N1 0.0206(17) 0.0152(16) 0.0258(17) -0.0010(13) 0.0020(14) 0.0034(14)
N2 0.0212(17) 0.0135(16) 0.0257(17) -0.0025(13) 0.0037(14) 0.0021(13)
C1 0.022(2) 0.019(2) 0.027(2) 0.0030(16) 0.0051(17) 0.0026(16)
C2 0.024(2) 0.029(2) 0.049(3) 0.012(2) 0.004(2) 0.0099(19)
C3 0.015(2) 0.035(2) 0.055(3) 0.009(2) 0.0059(19) 0.0037(19)
C4 0.017(2) 0.029(2) 0.030(2) 0.0004(18) 0.0028(17) 0.0026(17)
C5 0.018(2) 0.0200(19) 0.0198(18) 0.0003(15) 0.0024(15) 0.0006(16)
C6 0.023(2) 0.0171(19) 0.0201(18) -0.0044(15) 0.0014(16) -0.0039(16)
C7 0.025(2) 0.020(2) 0.025(2) -0.0006(16) 0.0065(17) -0.0015(16)
C8 0.030(2) 0.026(2) 0.031(2) -0.0013(17) 0.0110(18) -0.0078(18)
C9 0.036(2) 0.0132(19) 0.035(2) 0.0042(17) 0.0107(19) -0.0012(18)
C10 0.026(2) 0.019(2) 0.026(2) -0.0008(16) 0.0073(17) 0.0030(17)
C11 0.016(2) 0.031(2) 0.037(2) 0.0020(18) 0.0071(18) -0.0034(17)
C12 0.017(2) 0.0142(19) 0.032(2) 0.0004(16) 0.0024(16) 0.0064(16)
C13 0.024(2) 0.014(2) 0.026(2) 0.0013(15) -0.0023(16) 0.0041(15)
C14 0.032(2) 0.018(2) 0.0215(19) 0.0048(16) 0.0007(17) 0.0046(17)
C15 0.037(2) 0.0088(19) 0.032(2) 0.0047(16) 0.0002(19) 0.0078(17)
C16 0.042(3) 0.013(2) 0.033(2) -0.0074(16) 0.0039(19) 0.0091(18)
C17 0.034(2) 0.018(2) 0.029(2) 0.0024(16) 0.0065(18) 0.0080(17)
C18 0.040(3) 0.027(2) 0.031(2) -0.0048(18) -0.003(2) -0.005(2)
C19 0.072(4) 0.015(2) 0.040(3) 0.0029(19) 0.005(2) -0.002(2)
C20 0.063(3) 0.035(3) 0.035(2) 0.001(2) 0.023(2) 0.006(2)
C21 0.029(2) 0.0074(18) 0.034(2) 0.0025(15) 0.0028(18) 0.0012(16)
C22 0.023(2) 0.0110(18) 0.033(2) -0.0011(15) 0.0045(17) -0.0013(16)
C23 0.027(2) 0.012(2) 0.041(2) 0.0001(16) 0.0091(19) -0.0013(16)
C24 0.024(2) 0.0127(19) 0.041(2) 0.0002(18) -0.0057(18) 0.0007(18)
C25 0.036(2) 0.016(2) 0.030(2) 0.0044(17) -0.0003(18) 0.0014(19)
C26 0.036(2) 0.013(2) 0.034(2) 0.0023(17) 0.0064(19) 0.0002(18)
C27 0.046(3) 0.042(3) 0.037(2) 0.007(2) 0.009(2) 0.010(2)
C28 0.030(2) 0.023(2) 0.050(3) 0.002(2) 0.001(2) 0.0033(19)
C29 0.026(2) 0.029(2) 0.034(2) -0.0003(19) 0.0060(18) -0.0003(19)
C30 0.0120(19) 0.016(2) 0.044(2) 0.0038(17) 0.0039(18) 0.0042(15)
C31 0.022(2) 0.018(2) 0.038(2) -0.0001(17) 0.0051(18) -0.0014(17)
C32 0.023(2) 0.022(2) 0.035(2) 0.0007(17) 0.0009(18) -0.0042(17)
C33 0.025(2) 0.025(2) 0.033(2) 0.0005(19) -0.0004(17) -0.0041(19)
C34 0.020(2) 0.030(2) 0.032(2) 0.0108(18) -0.0050(17) 0.0014(18)
C35 0.031(2) 0.013(2) 0.071(3) 0.001(2) 0.021(2) 0.0005(17)
C36 0.031(2) 0.033(3) 0.045(3) -0.007(2) 0.012(2) 0.000(2)
C37 0.040(3) 0.034(3) 0.056(3) -0.002(2) 0.014(2) -0.016(2)
C38 0.044(3) 0.044(3) 0.044(3) -0.011(2) -0.002(2) -0.009(2)
C39 0.037(3) 0.043(3) 0.039(3) 0.019(2) -0.002(2) 0.000(2)

loop_
_atom_type_symbol
_atom_type_description
_atom_type_scat_dispersion_real
_atom_type_scat_dispersion_imag
_atom_type_scat_source
C C 0.0033 0.0016 'International Tables Vol C Tables 4.2.6.8 and 6.1.1.4'
H H 0.0000 0.0000 'International Tables Vol C Tables 4.2.6.8 and 6.1.1.4'
N N 0.0061 0.0033 'International Tables Vol C Tables 4.2.6.8 and 6.1.1.4'
Ru Ru -1.2594 0.8363 'International Tables Vol C Tables 4.2.6.8 and 6.1.1.4'

loop_
_geom_angle_atom_site_label_1
_geom_angle_atom_site_label_2
_geom_angle_atom_site_label_3
_geom_angle
C31 Ru1 C33 64.48(15)
C31 Ru1 C32 38.60(14)
C33 Ru1 C32 38.19(14)
C31 Ru1 C34 64.40(15)
C33 Ru1 C34 38.55(14)
C32 Ru1 C34 64.19(14)
C31 Ru1 C30 38.24(13)
C33 Ru1 C30 63.94(14)
C32 Ru1 C30 63.86(14)
C34 Ru1 C30 38.08(14)
C31 Ru1 C16 156.22(15)
C33 Ru1 C16 105.81(15)
C32 Ru1 C16 120.33(15)
C34 Ru1 C16 122.66(15)
C30 Ru1 C16 159.23(15)
C31 Ru1 C14 107.94(14)
C33 Ru1 C14 144.97(15)
C32 Ru1 C14 113.84(15)
C34 Ru1 C14 170.54(15)
C30 Ru1 C14 132.46(14)
C16 Ru1 C14 66.64(14)
C31 Ru1 C13 110.84(14)
C33 Ru1 C13 174.75(14)
C32 Ru1 C13 139.34(15)
C34 Ru1 C13 138.10(14)
C30 Ru1 C13 110.98(14)
C16 Ru1 C13 79.43(14)
C14 Ru1 C13 37.31(13)
C31 Ru1 C15 125.62(15)
C33 Ru1 C15 116.87(15)
C32 Ru1 C15 105.79(15)
C34 Ru1 C15 151.52(15)
C30 Ru1 C15 163.38(15)
C16 Ru1 C15 36.88(14)
C14 Ru1 C15 37.26(13)
C13 Ru1 C15 67.53(13)
C31 Ru1 C17 166.30(14)
C33 Ru1 C17 116.45(14)
C32 Ru1 C17 149.60(15)
C34 Ru1 C17 107.17(14)
C30 Ru1 C17 128.57(14)
C16 Ru1 C17 37.28(14)
C14 Ru1 C17 79.19(14)
C13 Ru1 C17 67.46(14)
C15 Ru1 C17 67.12(14)
C31 Ru1 C12 134.21(14)
C33 Ru1 C12 144.31(14)
C32 Ru1 C12 172.80(14)
C34 Ru1 C12 113.99(14)
C30 Ru1 C12 110.14(13)
C16 Ru1 C12 66.73(14)
C14 Ru1 C12 66.71(14)
C13 Ru1 C12 37.25(13)
C15 Ru1 C12 79.06(14)
C17 Ru1 C12 37.12(13)
C1 N1 C5 116.9(3)
C10 N2 C6 115.5(3)
N1 C1 C2 123.2(4)
N1 C1 C12 119.6(3)
C2 C1 C12 117.2(3)
C3 C2 C1 120.9(4)
C2 C3 C4 118.9(4)
C11 C4 C3 134.3(4)
C11 C4 C5 109.4(3)
C3 C4 C5 116.3(4)
N1 C5 C6 129.0(3)
N1 C5 C4 123.9(3)
C6 C5 C4 107.1(3)
N2 C6 C5 128.0(3)
N2 C6 C7 125.6(3)
C5 C6 C7 106.4(3)
C11 C7 C8 134.3(4)
C11 C7 C6 110.0(3)
C8 C7 C6 115.7(3)
C9 C8 C7 119.1(4)
C8 C9 C10 120.8(4)
N2 C10 C9 123.2(3)
N2 C10 C21 118.2(3)
C9 C10 C21 118.6(3)
C7 C11 C4 107.2(3)
C13 C12 C17 120.6(3)
C13 C12 C1 120.7(3)
C17 C12 C1 118.7(3)
C13 C12 Ru1 70.6(2)
C17 C12 Ru1 71.3(2)
C1 C12 Ru1 132.7(2)
C14 C13 C12 118.9(3)
C14 C13 C18 120.1(3)
C12 C13 C18 121.0(3)
C14 C13 Ru1 70.9(2)
C12 C13 Ru1 72.2(2)
C18 C13 Ru1 128.3(3)
C13 C14 C15 121.5(4)
C13 C14 Ru1 71.8(2)
C15 C14 Ru1 72.3(2)
C16 C15 C14 118.4(3)
C16 C15 C19 121.1(3)
C14 C15 C19 120.5(4)
C16 C15 Ru1 70.5(2)
C14 C15 Ru1 70.4(2)
C19 C15 Ru1 128.2(3)
C15 C16 C17 122.1(3)
C15 C16 Ru1 72.6(2)
C17 C16 Ru1 72.6(2)
C16 C17 C12 118.5(3)
C16 C17 C20 119.8(4)
C12 C17 C20 121.8(4)
C16 C17 Ru1 70.1(2)
C12 C17 Ru1 71.5(2)
C20 C17 Ru1 130.2(3)
C22 C21 C26 119.8(4)
C22 C21 C10 120.8(3)
C26 C21 C10 119.3(4)
C21 C22 C23 118.7(3)
C21 C22 C29 122.2(3)
C23 C22 C29 119.0(4)
C24 C23 C22 122.2(4)
C25 C24 C23 118.3(4)
C25 C24 C28 120.7(4)
C23 C24 C28 121.0(4)
C24 C25 C26 121.7(4)
C21 C26 C25 119.2(4)
C21 C26 C27 122.0(4)
C25 C26 C27 118.7(4)
C34 C30 C31 108.5(3)
C34 C30 C35 126.2(4)
C31 C30 C35 125.3(4)
C34 C30 Ru1 70.4(2)
C31 C30 Ru1 70.0(2)
C35 C30 Ru1 127.7(3)
C30 C31 C32 107.5(3)
C30 C31 C36 127.0(4)
C32 C31 C36 125.4(4)
C30 C31 Ru1 71.8(2)
C32 C31 Ru1 71.0(2)
C36 C31 Ru1 125.0(3)
C33 C32 C31 108.2(3)
C33 C32 C37 126.8(4)
C31 C32 C37 124.9(4)
C33 C32 Ru1 70.9(2)
C31 C32 Ru1 70.4(2)
C37 C32 Ru1 127.5(3)
C32 C33 C34 107.9(3)
C32 C33 C38 125.5(4)
C34 C33 C38 126.5(4)
C32 C33 Ru1 71.0(2)
C34 C33 Ru1 70.8(2)
C38 C33 Ru1 126.0(3)
C30 C34 C33 107.8(3)
C30 C34 C39 126.2(4)
C33 C34 C39 126.1(4)
C30 C34 Ru1 71.5(2)
C33 C34 Ru1 70.6(2)
C39 C34 Ru1 124.5(3)

loop_
_geom_bond_atom_site_label_1
_geom_bond_atom_site_label_2
_geom_bond_distance
Ru1 C31 2.174(4)
Ru1 C33 2.181(4)
Ru1 C32 2.182(4)
Ru1 C34 2.183(4)
Ru1 C30 2.197(4)
Ru1 C16 2.199(4)
Ru1 C14 2.202(4)
Ru1 C13 2.214(4)
Ru1 C15 2.226(3)
Ru1 C17 2.232(4)
Ru1 C12 2.234(4)
N1 C1 1.318(4)
N1 C5 1.361(4)
N2 C10 1.348(5)
N2 C6 1.349(4)
C1 C2 1.414(5)
C1 C12 1.502(5)
C2 C3 1.362(6)
C3 C4 1.406(6)
C4 C11 1.404(5)
C4 C5 1.450(5)
C5 C6 1.425(5)
C6 C7 1.447(5)
C7 C11 1.403(5)
C7 C8 1.405(5)
C8 C9 1.369(5)
C9 C10 1.408(5)
C10 C21 1.507(5)
C12 C13 1.421(5)
C12 C17 1.422(5)
C13 C14 1.413(5)
C13 C18 1.503(5)
C14 C15 1.415(5)
C15 C16 1.400(5)
C15 C19 1.504(5)
C16 C17 1.416(5)
C17 C20 1.502(5)
C21 C22 1.398(5)
C21 C26 1.402(5)
C22 C23 1.398(5)
C22 C29 1.509(5)
C23 C24 1.385(5)
C24 C25 1.373(5)
C24 C28 1.511(5)
C25 C26 1.403(5)
C26 C27 1.519(6)
C30 C34 1.429(5)
C30 C31 1.432(5)
C30 C35 1.496(5)
C31 C32 1.440(5)
C31 C36 1.492(5)
C32 C33 1.427(5)
C32 C37 1.497(5)
C33 C34 1.441(5)
C33 C38 1.504(5)
C34 C39 1.499(5)
